data_4003924
loop_
_publ_author_name
'Su, Yuan'
'Bhunia, Surojit'
'Xu, Shuyuan'
'Chen, An'
'Reddy, C. Malla'
'Cai, Ting'

_publ_section_title
;
 Structure--Thermomechanical Property Correlation in Polymorphic Molecular
 Crystals Probed by the Nanoindentation Technique
;
_journal_name_full 'Chemistry of Materials'
_journal_paper_doi 10.1021/acs.chemmater.1c00584
_journal_year 2021
_chemical_formula_moiety 'C30 H35 N2 O3, C2 H3 O2'
_chemical_formula_sum 'C32 H38 N2 O5'
_chemical_formula_weight 530.64
_space_group_crystal_system monoclinic
_space_group_IT_number 14
_space_group_name_Hall '-P 2yn'
_space_group_name_H-M_alt 'P 1 21/n 1'
_atom_sites_solution_hydrogens geom
_atom_sites_solution_primary dual
_audit_creation_date 2021-04-11
_audit_creation_method
;
Olex2 1.2
(compiled 2018.05.29 svn.r3508 for OlexSys, GUI svn.r5506)
;
_cell_angle_alpha 90
_cell_angle_beta 105.0200(10)
_cell_angle_gamma 90
_cell_formula_units_Z 4
_cell_length_a 12.6772(4)
_cell_length_b 14.7185(5)
_cell_length_c 15.4396(4)
_cell_measurement_reflns_used 9972
_cell_measurement_temperature 182
_cell_measurement_theta_max 27.444
_cell_measurement_theta_min 2.317
_cell_volume 2782.44(15)
_computing_cell_refinement 'SAINT V8.38A (?, 2016)'
_computing_data_reduction 'SAINT V8.38A (?, 2016)'
_computing_molecular_graphics 'Olex2 (Dolomanov et al., 2009)'
_computing_publication_material 'Olex2 (Dolomanov et al., 2009)'
_computing_structure_refinement 'ShelXL (Sheldrick, 2015)'
_computing_structure_solution 'ShelXT (Sheldrick, 2015)'
_diffrn_ambient_temperature 182.0
_diffrn_measured_fraction_theta_full 0.993
_diffrn_measured_fraction_theta_max 0.994
_diffrn_measurement_device_type 'Bruker APEX-II CCD'
_diffrn_measurement_method '\f and \w scans'
_diffrn_radiation_type MoK\a
_diffrn_radiation_wavelength 0.71073
_diffrn_reflns_av_R_equivalents 0.0422
_diffrn_reflns_av_unetI/netI 0.0319
_diffrn_reflns_Laue_measured_fraction_full 0.993
_diffrn_reflns_Laue_measured_fraction_max 0.994
_diffrn_reflns_limit_h_max 16
_diffrn_reflns_limit_h_min -16
_diffrn_reflns_limit_k_max 19
_diffrn_reflns_limit_k_min -19
_diffrn_reflns_limit_l_max 20
_diffrn_reflns_limit_l_min -18
_diffrn_reflns_number 33934
_diffrn_reflns_point_group_measured_fraction_full 0.993
_diffrn_reflns_point_group_measured_fraction_max 0.994
_diffrn_reflns_theta_full 25.242
_diffrn_reflns_theta_max 27.503
_diffrn_reflns_theta_min 2.317
_diffrn_standards_number 0
_exptl_absorpt_coefficient_mu 0.085
_exptl_absorpt_correction_T_max 0.7456
_exptl_absorpt_correction_T_min 0.7008
_exptl_absorpt_correction_type multi-scan
_exptl_absorpt_process_details
'SADABS-2016/2 (Bruker,2016/2) was used for absorption correction. wR2(int) was 0.1095 before and 0.0536 after correction. The Ratio of minimum to maximum transmission is 0.9399. The \l/2 correction factor is Not present.'
_exptl_crystal_colour colourless
_exptl_crystal_colour_primary colourless
_exptl_crystal_density_diffrn 1.267
_exptl_crystal_description block
_exptl_crystal_F_000 1136
_exptl_crystal_size_max 0.28
_exptl_crystal_size_mid 0.15
_exptl_crystal_size_min 0.12
_refine_diff_density_max 0.873
_refine_diff_density_min -0.330
_refine_diff_density_rms 0.049
_refine_ls_extinction_method none
_refine_ls_goodness_of_fit_ref 1.090
_refine_ls_hydrogen_treatment constr
_refine_ls_matrix_type full
_refine_ls_number_parameters 365
_refine_ls_number_reflns 6362
_refine_ls_number_restraints 0
_refine_ls_restrained_S_all 1.090
_refine_ls_R_factor_all 0.0776
_refine_ls_R_factor_gt 0.0539
_refine_ls_shift/su_max 0.001
_refine_ls_shift/su_mean 0.000
_refine_ls_structure_factor_coef Fsqd
_refine_ls_weighting_details 'w=1/[\s^2^(Fo^2^)+(0.0857P)^2^+1.2370P] where P=(Fo^2^+2Fc^2^)/3'
_refine_ls_weighting_scheme calc
_refine_ls_wR_factor_gt 0.1472
_refine_ls_wR_factor_ref 0.1724
_reflns_Friedel_coverage 0.000
_reflns_number_gt 4787
_reflns_number_total 6362
_reflns_threshold_expression 'I > 2\s(I)'
_cod_data_source_file cm1c00584_si_003.cif
_cod_data_source_block b182k
_cod_database_code 4003924
_shelx_shelxl_version_number 2018/3
_shelx_space_group_comment
;
The symmetry employed for this shelxl refinement is uniquely defined
by the following loop, which should always be used as a source of
symmetry information in preference to the above space-group names.
They are only intended as comments.
;
_shelx_estimated_absorpt_t_max 0.990
_shelx_estimated_absorpt_t_min 0.977
_olex2_refinement_description
;
1. Fixed Uiso
 At 1.2 times of:
  All C(H) groups, All C(H,H) groups, All C(H,H,H,H) groups, All N(H) groups
 At 1.5 times of:
  All C(H,H,H) groups, All O(H) groups
2. Others
 Fixed Sof: H28A(0.75) H28B(0.75) H28C(0.25) H28D(0.25) C29(0.75) H29A(0.75)
 H29B(0.75) H30A(0.75) H30B(0.75) H30C(0.25) H30D(0.25) C0AA(0.25) H0AA(0.25)
 H0AB(0.25)
3.a Ternary CH refined with riding coordinates:
 N2(H2)
3.b Secondary CH2 refined with riding coordinates:
 C25(H25A,H25B), C18(H18A,H18B), C26(H26A,H26B), C32(H32A,H32B), C27(H27A,
 H27B), C28(H28A,H28B), C28(H28C,H28D), C31(H31A,H31B), C29(H29A,H29B),
 C30(H30A,H30B), C30(H30C,H30D), C0AA(H0AA,H0AB)
3.c Aromatic/amide H refined with riding coordinates:
 C21(H21), C3(H3), C2(H2A), C20(H20), C5(H5), C6(H6), C24(H24), C11(H11),
 C14(H14), C23(H23), C13(H13)
3.d Idealised Me refined as rotating group:
 C16(H16A,H16B,H16C), C9(H9A,H9B,H9C)
3.e Idealised tetrahedral OH refined as rotating group:
 O1(H1), O4(H4)
;
_olex2_submission_special_instructions 'No special instructions were received'

loop_
_space_group_symop_operation_xyz
'x, y, z'
'-x+1/2, y+1/2, -z+1/2'
'-x, -y, -z'
'x-1/2, -y-1/2, z-1/2'

loop_
_atom_site_label
_atom_site_type_symbol
_atom_site_fract_x
_atom_site_fract_y
_atom_site_fract_z
_atom_site_U_iso_or_equiv
_atom_site_adp_type
_atom_site_occupancy
_atom_site_site_symmetry_order
_atom_site_calc_flag
_atom_site_refinement_flags_posn
_atom_site_refinement_flags_adp
_atom_site_refinement_flags_occupancy
_atom_site_disorder_assembly
_atom_site_disorder_group
O5 O 0.31933(11) 0.54661(9) 0.46594(9) 0.0342(3) Uani 1 1 d . . . . .
O3 O 0.40887(12) 0.20735(10) 0.34028(9) 0.0406(3) Uani 1 1 d . . . . .
O1 O 0.72754(11) 0.04072(9) 0.71456(10) 0.0379(3) Uani 1 1 d . . . . .
H1 H 0.695190 0.005255 0.675743 0.057 Uiso 1 1 calc GR . . . .
O4 O 0.10718(11) 0.45492(11) 0.97604(10) 0.0417(4) Uani 1 1 d . . . . .
H4 H 0.118533 0.501229 1.006571 0.062 Uiso 1 1 calc GR . . . .
O2 O 0.34221(12) 0.08869(10) 0.39865(10) 0.0406(3) Uani 1 1 d . . . . .
N2 N 0.16557(12) 0.67244(10) 0.33302(10) 0.0296(3) Uani 1 1 d . . . . .
H2 H 0.131739 0.679336 0.268673 0.036 Uiso 1 1 calc R . . . .
N1 N 0.46200(12) 0.35804(10) 0.85326(10) 0.0292(3) Uani 1 1 d . . . . .
C4 C 0.51040(15) 0.20710(12) 0.80121(12) 0.0298(4) Uani 1 1 d . . . . .
C22 C 0.37584(14) 0.51797(12) 0.54984(12) 0.0280(4) Uani 1 1 d . . . . .
C10 C 0.29759(14) 0.32936(13) 0.88025(12) 0.0296(4) Uani 1 1 d . . . . .
C19 C 0.47512(14) 0.44963(12) 0.72087(12) 0.0266(4) Uani 1 1 d . . . . .
C21 C 0.46505(14) 0.56233(13) 0.60422(13) 0.0309(4) Uani 1 1 d . . . . .
H21 H 0.492291 0.614775 0.584293 0.037 Uiso 1 1 calc R . . . .
C17 C 0.38694(14) 0.16546(12) 0.40353(12) 0.0295(4) Uani 1 1 d . . . . .
C25 C 0.35352(15) 0.62932(13) 0.43354(12) 0.0313(4) Uani 1 1 d . . . . .
H25A H 0.429393 0.624742 0.432151 0.038 Uiso 1 1 calc R . . . .
H25B H 0.346779 0.679154 0.472866 0.038 Uiso 1 1 calc R . . . .
C18 C 0.53210(14) 0.41350(12) 0.81315(12) 0.0294(4) Uani 1 1 d . . . . .
H18A H 0.594512 0.377454 0.808622 0.035 Uiso 1 1 calc R . . . .
H18B H 0.559260 0.464410 0.852505 0.035 Uiso 1 1 calc R . . . .
C3 C 0.62192(15) 0.20535(13) 0.84461(13) 0.0331(4) Uani 1 1 d . . . . .
H3 H 0.648775 0.242355 0.894263 0.040 Uiso 1 1 calc R . . . .
C2 C 0.69281(15) 0.14941(13) 0.81478(13) 0.0338(4) Uani 1 1 d . . . . .
H2A H 0.766812 0.149391 0.844115 0.041 Uiso 1 1 calc R . . . .
C1 C 0.65392(15) 0.09342(12) 0.74136(12) 0.0300(4) Uani 1 1 d . . . . .
C15 C 0.37687(14) 0.39651(12) 0.88239(12) 0.0292(4) Uani 1 1 d . . . . .
C20 C 0.51343(14) 0.52756(12) 0.68893(12) 0.0290(4) Uani 1 1 d . . . . .
H20 H 0.573321 0.557528 0.725255 0.035 Uiso 1 1 calc R . . . .
C8 C 0.33582(15) 0.24745(13) 0.84811(12) 0.0317(4) Uani 1 1 d . . . . .
C7 C 0.43452(15) 0.26726(12) 0.83171(12) 0.0301(4) Uani 1 1 d . . . . .
C5 C 0.47293(15) 0.14884(13) 0.72849(13) 0.0332(4) Uani 1 1 d . . . . .
H5 H 0.398915 0.148205 0.699233 0.040 Uiso 1 1 calc R . . . .
C6 C 0.54292(15) 0.09212(13) 0.69886(12) 0.0328(4) Uani 1 1 d . . . . .
H6 H 0.515989 0.053235 0.650722 0.039 Uiso 1 1 calc R . . . .
C26 C 0.28240(14) 0.64655(13) 0.34041(12) 0.0315(4) Uani 1 1 d . . . . .
H26A H 0.315679 0.694632 0.313588 0.038 Uiso 1 1 calc R . . . .
H26B H 0.282479 0.592131 0.304984 0.038 Uiso 1 1 calc R . . . .
C24 C 0.38520(15) 0.40651(13) 0.66497(13) 0.0338(4) Uani 1 1 d . . . . .
H24 H 0.357518 0.354250 0.684859 0.041 Uiso 1 1 calc R . . . .
C12 C 0.19640(15) 0.43617(14) 0.94458(12) 0.0332(4) Uani 1 1 d . . . . .
C11 C 0.20536(15) 0.35033(13) 0.91134(12) 0.0320(4) Uani 1 1 d . . . . .
H11 H 0.151405 0.307022 0.909494 0.038 Uiso 1 1 calc R . . . .
C14 C 0.36646(16) 0.48359(13) 0.91363(13) 0.0350(4) Uani 1 1 d . . . . .
H14 H 0.418511 0.527975 0.913127 0.042 Uiso 1 1 calc R . . . .
C23 C 0.33620(15) 0.44001(13) 0.58026(13) 0.0335(4) Uani 1 1 d . . . . .
H23 H 0.276480 0.409990 0.543744 0.040 Uiso 1 1 calc R . . . .
C13 C 0.27636(16) 0.50249(14) 0.94556(14) 0.0370(4) Uani 1 1 d . . . . .
H13 H 0.268667 0.560042 0.968032 0.044 Uiso 1 1 calc R . . . .
C32 C 0.10081(17) 0.59939(14) 0.36424(16) 0.0420(5) Uani 1 1 d . . . . .
H32A H 0.126643 0.540506 0.350343 0.050 Uiso 1 1 calc R . . . .
H32B H 0.113889 0.603404 0.428871 0.050 Uiso 1 1 calc R . . . .
C16 C 0.4152(2) 0.21072(15) 0.49396(13) 0.0442(5) Uani 1 1 d . . . . .
H16A H 0.488371 0.194822 0.525815 0.066 Uiso 1 1 calc GR . . . .
H16B H 0.365331 0.190793 0.527453 0.066 Uiso 1 1 calc GR . . . .
H16C H 0.409760 0.275434 0.486334 0.066 Uiso 1 1 calc GR . . . .
C27 C 0.15843(18) 0.76406(14) 0.37288(15) 0.0405(5) Uani 1 1 d . . . . .
H27A H 0.199108 0.762350 0.435421 0.049 Uiso 1 1 calc R . . . .
H27B H 0.194279 0.807583 0.342862 0.049 Uiso 1 1 calc R . . . .
C9 C 0.28181(19) 0.15614(15) 0.84239(17) 0.0475(5) Uani 1 1 d . . . . .
H9A H 0.257053 0.146053 0.895334 0.071 Uiso 1 1 calc GR . . . .
H9B H 0.333221 0.109731 0.837636 0.071 Uiso 1 1 calc GR . . . .
H9C H 0.220600 0.154219 0.790556 0.071 Uiso 1 1 calc GR . . . .
C28 C 0.0464(3) 0.79797(18) 0.3680(3) 0.0814(11) Uani 1 1 d . . . . .
H28A H 0.054873 0.860245 0.389223 0.098 Uiso 0.75 1 calc R . P A 1
H28B H 0.008786 0.800799 0.304764 0.098 Uiso 0.75 1 calc R . P A 1
H28C H 0.044924 0.802287 0.430352 0.098 Uiso 0.25 1 calc R . P B 2
H28D H 0.047910 0.860252 0.347803 0.098 Uiso 0.25 1 calc R . P B 2
C31 C -0.0192(2) 0.60562(19) 0.32246(19) 0.0584(6) Uani 1 1 d . . . . .
H31A H -0.050346 0.545516 0.323278 0.070 Uiso 1 1 calc R . . . .
H31B H -0.030040 0.622799 0.260118 0.070 Uiso 1 1 calc R . . . .
C29 C -0.0295(3) 0.7548(3) 0.4125(3) 0.0595(9) Uani 0.75 1 d . . P C 1
H29A H -0.085937 0.798156 0.416042 0.071 Uiso 0.75 1 calc R . P C 1
H29B H 0.009638 0.738835 0.473288 0.071 Uiso 0.75 1 calc R . P C 1
C30 C -0.0826(2) 0.6707(2) 0.3647(3) 0.0962(13) Uani 1 1 d . . . . .
H30A H -0.110814 0.636177 0.407313 0.115 Uiso 0.75 1 calc R . P C 1
H30B H -0.145214 0.690435 0.317812 0.115 Uiso 0.75 1 calc R . P C 1
H30C H -0.061538 0.665777 0.429550 0.115 Uiso 0.25 1 calc R . P C 2
H30D H -0.160643 0.660788 0.342863 0.115 Uiso 0.25 1 calc R . P C 2
C0AA C -0.0452(6) 0.7722(5) 0.3301(5) 0.0305(15) Uani 0.25 1 d . . P C 2
H0AA H -0.050825 0.768384 0.266363 0.037 Uiso 0.25 1 calc R . P C 2
H0AB H -0.096989 0.817835 0.338378 0.037 Uiso 0.25 1 calc R . P C 2

loop_
_atom_site_aniso_label
_atom_site_aniso_U_11
_atom_site_aniso_U_22
_atom_site_aniso_U_33
_atom_site_aniso_U_23
_atom_site_aniso_U_13
_atom_site_aniso_U_12
O5 0.0340(7) 0.0335(7) 0.0324(7) 0.0055(5) 0.0038(5) -0.0028(5)
O3 0.0458(8) 0.0480(8) 0.0274(7) 0.0020(6) 0.0086(6) -0.0035(6)
O1 0.0332(7) 0.0339(7) 0.0439(8) -0.0086(6) 0.0050(6) 0.0038(5)
O4 0.0343(7) 0.0505(9) 0.0439(8) -0.0014(7) 0.0167(6) 0.0050(6)
O2 0.0449(8) 0.0349(8) 0.0432(8) -0.0090(6) 0.0138(6) -0.0086(6)
N2 0.0331(8) 0.0286(8) 0.0271(7) -0.0011(6) 0.0078(6) 0.0020(6)
N1 0.0307(7) 0.0290(8) 0.0304(8) 0.0015(6) 0.0123(6) -0.0015(6)
C4 0.0330(9) 0.0285(9) 0.0289(9) 0.0039(7) 0.0095(7) 0.0007(7)
C22 0.0264(8) 0.0294(9) 0.0289(9) 0.0012(7) 0.0088(7) 0.0044(7)
C10 0.0319(9) 0.0318(9) 0.0261(8) 0.0042(7) 0.0091(7) -0.0008(7)
C19 0.0256(8) 0.0276(9) 0.0283(8) 0.0003(7) 0.0099(7) 0.0007(6)
C21 0.0287(9) 0.0299(9) 0.0352(9) 0.0041(7) 0.0103(7) -0.0027(7)
C17 0.0293(8) 0.0295(9) 0.0288(9) -0.0011(7) 0.0061(7) 0.0009(7)
C25 0.0315(9) 0.0305(9) 0.0318(9) 0.0017(7) 0.0080(7) -0.0009(7)
C18 0.0275(8) 0.0312(9) 0.0307(9) 0.0015(7) 0.0098(7) -0.0032(7)
C3 0.0362(10) 0.0300(9) 0.0308(9) -0.0026(7) 0.0048(7) -0.0005(7)
C2 0.0295(9) 0.0318(10) 0.0362(10) -0.0010(8) 0.0016(7) 0.0007(7)
C1 0.0330(9) 0.0255(9) 0.0318(9) 0.0022(7) 0.0087(7) 0.0011(7)
C15 0.0313(9) 0.0318(9) 0.0257(8) 0.0037(7) 0.0096(7) 0.0015(7)
C20 0.0248(8) 0.0298(9) 0.0324(9) -0.0005(7) 0.0077(7) -0.0036(7)
C8 0.0351(9) 0.0320(10) 0.0299(9) 0.0026(7) 0.0117(7) -0.0012(7)
C7 0.0336(9) 0.0294(9) 0.0274(9) 0.0030(7) 0.0083(7) -0.0013(7)
C5 0.0283(9) 0.0374(10) 0.0317(9) 0.0004(8) 0.0041(7) -0.0008(7)
C6 0.0350(9) 0.0325(10) 0.0289(9) -0.0035(7) 0.0047(7) -0.0003(7)
C26 0.0319(9) 0.0354(10) 0.0284(9) -0.0001(7) 0.0102(7) 0.0026(7)
C24 0.0346(9) 0.0298(10) 0.0368(10) 0.0042(7) 0.0089(8) -0.0067(7)
C12 0.0300(9) 0.0418(11) 0.0287(9) 0.0055(8) 0.0093(7) 0.0065(8)
C11 0.0312(9) 0.0360(10) 0.0292(9) 0.0057(7) 0.0089(7) -0.0005(7)
C14 0.0369(10) 0.0307(10) 0.0398(10) 0.0025(8) 0.0142(8) -0.0024(8)
C23 0.0307(9) 0.0316(10) 0.0355(10) -0.0015(8) 0.0038(7) -0.0063(7)
C13 0.0398(10) 0.0337(10) 0.0388(10) -0.0010(8) 0.0126(8) 0.0047(8)
C32 0.0390(11) 0.0336(11) 0.0552(13) 0.0067(9) 0.0153(9) 0.0009(8)
C16 0.0660(14) 0.0377(11) 0.0288(10) -0.0030(8) 0.0120(9) -0.0142(10)
C27 0.0489(12) 0.0311(10) 0.0413(11) -0.0062(8) 0.0111(9) 0.0049(9)
C9 0.0513(12) 0.0376(11) 0.0605(14) -0.0026(10) 0.0268(11) -0.0111(9)
C28 0.083(2) 0.0397(14) 0.145(3) 0.0028(17) 0.073(2) 0.0152(14)
C31 0.0487(13) 0.0608(16) 0.0626(16) 0.0024(12) 0.0089(12) -0.0092(11)
C29 0.059(2) 0.064(2) 0.062(2) -0.0003(17) 0.0286(17) 0.0091(17)
C30 0.0437(15) 0.076(2) 0.176(4) -0.026(2) 0.041(2) -0.0034(14)
C0AA 0.029(4) 0.029(4) 0.035(4) -0.001(3) 0.011(3) 0.009(3)

loop_
_atom_type_symbol
_atom_type_description
_atom_type_scat_dispersion_real
_atom_type_scat_dispersion_imag
_atom_type_scat_source
C C 0.0033 0.0016 'International Tables Vol C Tables 4.2.6.8 and 6.1.1.4'
H H 0.0000 0.0000 'International Tables Vol C Tables 4.2.6.8 and 6.1.1.4'
N N 0.0061 0.0033 'International Tables Vol C Tables 4.2.6.8 and 6.1.1.4'
O O 0.0106 0.0060 'International Tables Vol C Tables 4.2.6.8 and 6.1.1.4'

loop_
_geom_angle_atom_site_label_1
_geom_angle_atom_site_label_2
_geom_angle_atom_site_label_3
_geom_angle
_geom_angle_site_symmetry_1
_geom_angle_site_symmetry_3
_geom_angle_publ_flag
C22 O5 C25 117.46(14) . . ?
C1 O1 H1 109.5 . . ?
C12 O4 H4 109.5 . . ?
C26 N2 H2 105.5 . . ?
C26 N2 C32 113.73(15) . . ?
C32 N2 H2 105.5 . . ?
C27 N2 H2 105.5 . . ?
C27 N2 C26 111.15(15) . . ?
C27 N2 C32 114.59(16) . . ?
C15 N1 C18 121.23(15) . . ?
C15 N1 C7 107.40(15) . . ?
C7 N1 C18 125.12(15) . . ?
C3 C4 C7 121.39(17) . . ?
C5 C4 C3 117.73(17) . . ?
C5 C4 C7 120.87(16) . . ?
O5 C22 C21 124.84(16) . . ?
O5 C22 C23 115.35(16) . . ?
C23 C22 C21 119.79(17) . . ?
C15 C10 C8 107.21(16) . . ?
C15 C10 C11 119.35(17) . . ?
C11 C10 C8 133.35(17) . . ?
C20 C19 C18 119.94(15) . . ?
C20 C19 C24 117.59(16) . . ?
C24 C19 C18 122.46(16) . . ?
C22 C21 H21 120.4 . . ?
C22 C21 C20 119.25(17) . . ?
C20 C21 H21 120.4 . . ?
O3 C17 O2 125.91(17) . . ?
O3 C17 C16 117.44(17) . . ?
O2 C17 C16 116.65(17) . . ?
O5 C25 H25A 110.0 . . ?
O5 C25 H25B 110.0 . . ?
O5 C25 C26 108.50(15) . . ?
H25A C25 H25B 108.4 . . ?
C26 C25 H25A 110.0 . . ?
C26 C25 H25B 110.0 . . ?
N1 C18 C19 113.64(14) . . ?
N1 C18 H18A 108.8 . . ?
N1 C18 H18B 108.8 . . ?
C19 C18 H18A 108.8 . . ?
C19 C18 H18B 108.8 . . ?
H18A C18 H18B 107.7 . . ?
C4 C3 H3 119.5 . . ?
C2 C3 C4 120.98(17) . . ?
C2 C3 H3 119.5 . . ?
C3 C2 H2A 119.9 . . ?
C3 C2 C1 120.18(17) . . ?
C1 C2 H2A 119.9 . . ?
O1 C1 C2 117.54(16) . . ?
O1 C1 C6 122.67(17) . . ?
C2 C1 C6 119.79(17) . . ?
N1 C15 C10 108.43(16) . . ?
C14 C15 N1 129.73(17) . . ?
C14 C15 C10 121.77(17) . . ?
C19 C20 C21 121.99(16) . . ?
C19 C20 H20 119.0 . . ?
C21 C20 H20 119.0 . . ?
C10 C8 C9 125.66(17) . . ?
C7 C8 C10 106.94(16) . . ?
C7 C8 C9 127.17(18) . . ?
N1 C7 C4 120.50(16) . . ?
C8 C7 N1 110.01(16) . . ?
C8 C7 C4 129.40(17) . . ?
C4 C5 H5 119.2 . . ?
C6 C5 C4 121.66(17) . . ?
C6 C5 H5 119.2 . . ?
C1 C6 H6 120.2 . . ?
C5 C6 C1 119.63(17) . . ?
C5 C6 H6 120.2 . . ?
N2 C26 C25 116.65(15) . . ?
N2 C26 H26A 108.1 . . ?
N2 C26 H26B 108.1 . . ?
C25 C26 H26A 108.1 . . ?
C25 C26 H26B 108.1 . . ?
H26A C26 H26B 107.3 . . ?
C19 C24 H24 119.4 . . ?
C23 C24 C19 121.20(17) . . ?
C23 C24 H24 119.4 . . ?
O4 C12 C11 118.15(17) . . ?
O4 C12 C13 121.07(18) . . ?
C11 C12 C13 120.78(17) . . ?
C10 C11 H11 120.6 . . ?
C12 C11 C10 118.90(17) . . ?
C12 C11 H11 120.6 . . ?
C15 C14 H14 121.0 . . ?
C13 C14 C15 118.09(18) . . ?
C13 C14 H14 121.0 . . ?
C22 C23 C24 120.17(17) . . ?
C22 C23 H23 119.9 . . ?
C24 C23 H23 119.9 . . ?
C12 C13 H13 119.5 . . ?
C14 C13 C12 121.08(19) . . ?
C14 C13 H13 119.5 . . ?
N2 C32 H32A 108.9 . . ?
N2 C32 H32B 108.9 . . ?
H32A C32 H32B 107.7 . . ?
C31 C32 N2 113.38(18) . . ?
C31 C32 H32A 108.9 . . ?
C31 C32 H32B 108.9 . . ?
C17 C16 H16A 109.5 . . ?
C17 C16 H16B 109.5 . . ?
C17 C16 H16C 109.5 . . ?
H16A C16 H16B 109.5 . . ?
H16A C16 H16C 109.5 . . ?
H16B C16 H16C 109.5 . . ?
N2 C27 H27A 108.3 . . ?
N2 C27 H27B 108.3 . . ?
H27A C27 H27B 107.4 . . ?
C28 C27 N2 116.1(2) . . ?
C28 C27 H27A 108.3 . . ?
C28 C27 H27B 108.3 . . ?
C8 C9 H9A 109.5 . . ?
C8 C9 H9B 109.5 . . ?
C8 C9 H9C 109.5 . . ?
H9A C9 H9B 109.5 . . ?
H9A C9 H9C 109.5 . . ?
H9B C9 H9C 109.5 . . ?
C27 C28 H28A 106.2 . . ?
C27 C28 H28B 106.2 . . ?
C27 C28 H28C 103.6 . . ?
C27 C28 H28D 103.6 . . ?
H28A C28 H28B 106.4 . . ?
H28C C28 H28D 105.3 . . ?
C29 C28 C27 124.4(3) . . ?
C29 C28 H28A 106.2 . . ?
C29 C28 H28B 106.2 . . ?
C0AA C28 C27 134.3(4) . . ?
C0AA C28 H28C 103.6 . . ?
C0AA C28 H28D 103.6 . . ?
C32 C31 H31A 108.1 . . ?
C32 C31 H31B 108.1 . . ?
C32 C31 C30 116.8(2) . . ?
H31A C31 H31B 107.3 . . ?
C30 C31 H31A 108.1 . . ?
C30 C31 H31B 108.1 . . ?
C28 C29 H29A 109.0 . . ?
C28 C29 H29B 109.0 . . ?
C28 C29 C30 113.0(3) . . ?
H29A C29 H29B 107.8 . . ?
C30 C29 H29A 109.0 . . ?
C30 C29 H29B 109.0 . . ?
C31 C30 C29 121.0(2) . . ?
C31 C30 H30A 107.1 . . ?
C31 C30 H30B 107.1 . . ?
C31 C30 H30C 111.5 . . ?
C31 C30 H30D 111.5 . . ?
C31 C30 C0AA 101.6(3) . . ?
C29 C30 H30A 107.1 . . ?
C29 C30 H30B 107.1 . . ?
H30A C30 H30B 106.8 . . ?
H30C C30 H30D 109.3 . . ?
C0AA C30 H30C 111.5 . . ?
C0AA C30 H30D 111.5 . . ?
C28 C0AA C30 115.6(5) . . ?
C28 C0AA H0AA 108.4 . . ?
C28 C0AA H0AB 108.4 . . ?
C30 C0AA H0AA 108.4 . . ?
C30 C0AA H0AB 108.4 . . ?
H0AA C0AA H0AB 107.4 . . ?

loop_
_geom_bond_atom_site_label_1
_geom_bond_atom_site_label_2
_geom_bond_distance
_geom_bond_site_symmetry_2
_geom_bond_publ_flag
O5 C22 1.374(2) . ?
O5 C25 1.426(2) . ?
O3 C17 1.246(2) . ?
O1 H1 0.8200 . ?
O1 C1 1.358(2) . ?
O4 H4 0.8200 . ?
O4 C12 1.370(2) . ?
O2 C17 1.258(2) . ?
N2 H2 0.9800 . ?
N2 C26 1.505(2) . ?
N2 C32 1.506(2) . ?
N2 C27 1.495(2) . ?
N1 C18 1.458(2) . ?
N1 C15 1.392(2) . ?
N1 C7 1.399(2) . ?
C4 C3 1.399(3) . ?
C4 C7 1.472(3) . ?
C4 C5 1.395(3) . ?
C22 C21 1.385(3) . ?
C22 C23 1.383(3) . ?
C10 C15 1.404(3) . ?
C10 C8 1.435(3) . ?
C10 C11 1.408(3) . ?
C19 C18 1.517(2) . ?
C19 C20 1.385(2) . ?
C19 C24 1.392(3) . ?
C21 H21 0.9300 . ?
C21 C20 1.390(3) . ?
C17 C16 1.504(3) . ?
C25 H25A 0.9700 . ?
C25 H25B 0.9700 . ?
C25 C26 1.508(2) . ?
C18 H18A 0.9700 . ?
C18 H18B 0.9700 . ?
C3 H3 0.9300 . ?
C3 C2 1.383(3) . ?
C2 H2A 0.9300 . ?
C2 C1 1.385(3) . ?
C1 C6 1.390(3) . ?
C15 C14 1.388(3) . ?
C20 H20 0.9300 . ?
C8 C7 1.371(3) . ?
C8 C9 1.500(3) . ?
C5 H5 0.9300 . ?
C5 C6 1.380(3) . ?
C6 H6 0.9300 . ?
C26 H26A 0.9700 . ?
C26 H26B 0.9700 . ?
C24 H24 0.9300 . ?
C24 C23 1.385(3) . ?
C12 C11 1.379(3) . ?
C12 C13 1.405(3) . ?
C11 H11 0.9300 . ?
C14 H14 0.9300 . ?
C14 C13 1.385(3) . ?
C23 H23 0.9300 . ?
C13 H13 0.9300 . ?
C32 H32A 0.9700 . ?
C32 H32B 0.9700 . ?
C32 C31 1.494(3) . ?
C16 H16A 0.9600 . ?
C16 H16B 0.9600 . ?
C16 H16C 0.9600 . ?
C27 H27A 0.9700 . ?
C27 H27B 0.9700 . ?
C27 C28 1.489(3) . ?
C9 H9A 0.9600 . ?
C9 H9B 0.9600 . ?
C9 H9C 0.9600 . ?
C28 H28A 0.9700 . ?
C28 H28B 0.9700 . ?
C28 H28C 0.9700 . ?
C28 H28D 0.9700 . ?
C28 C29 1.465(4) . ?
C28 C0AA 1.218(8) . ?
C31 H31A 0.9700 . ?
C31 H31B 0.9700 . ?
C31 C30 1.503(4) . ?
C29 H29A 0.9700 . ?
C29 H29B 0.9700 . ?
C29 C30 1.509(5) . ?
C30 H30A 0.9700 . ?
C30 H30B 0.9700 . ?
C30 H30C 0.9700 . ?
C30 H30D 0.9700 . ?
C30 C0AA 1.696(8) . ?
C0AA H0AA 0.9700 . ?
C0AA H0AB 0.9700 . ?
